data_1000378
loop_
_publ_author_name
'Maisonneuve, V'
'Evain, M'
'Payen, C'
'Cajipe, V B'
'Molinie, P'

_publ_section_title
;
Room-temperature crystal structure of the layered phase Cu(I) In(III)
P2 S6
;
_journal_coden_ASTM JALCEU
_journal_name_full 'Journal of Alloys Compd.'
_journal_page_first 157
_journal_page_last 164
_journal_paper_doi 10.1016/0925-8388(94)01416-7
_journal_volume 218
_journal_year 1995
_chemical_formula_analytical 'Cu In (P2 O6)'
_chemical_formula_structural 'Cu0.975 In (P2 S6)'
_chemical_formula_sum 'Cu0.975 In P2 S6'
_chemical_name_systematic
;
Copper indium hexathiodiphosphate(IV) (1/1/1)
;
_space_group_IT_number 9
_symmetry_cell_setting monoclinic
_symmetry_Int_Tables_number 9
_symmetry_space_group_name_Hall 'C -2yc'
_symmetry_space_group_name_H-M 'C 1 c 1'
_cell_angle_alpha 90
_cell_angle_beta 107.101(3)
_cell_angle_gamma 90
_cell_formula_units_Z 4
_cell_length_a 6.0956(4)
_cell_length_b 10.5645(6)
_cell_length_c 13.6230(8)
_cell_volume 838.5
_exptl_crystal_density_meas 3.4
_refine_ls_R_factor_all 0.051
_cod_original_formula_sum 'Cu.975 In P2 S6'
_cod_database_code 1000378

loop_
_symmetry_equiv_pos_as_xyz
x,y,z
x,-y,1/2+z
1/2+x,1/2+y,z
1/2+x,1/2-y,1/2+z

loop_
_atom_site_aniso_label
_atom_site_aniso_U_11
_atom_site_aniso_U_12
_atom_site_aniso_U_13
_atom_site_aniso_U_22
_atom_site_aniso_U_23
_atom_site_aniso_U_33
Cu1 0.0244(6) -0.0004(7) 0.0340(7) 0.0177(7) 0.001(1) 0.0126(1)
In1 0.0180(2) 0.0003(4) 0.0077(2) 0.0188(2) 0.0007(4) 0.0261(2)
P1 0.0109(8) 0.0003(8) 0.0040(7) 0.0127(9) .000(1) 0.0186(9)
P2 0.0157(9) .000(1) 0.0056(7) 0.018(1) 0.001(1) 0.0187(9)
S1 0.0152(7) -0.0011(9) 0.0099(6) 0.019(1) -0.005(1) 0.0240(9)
S2 0.0158(8) 0.0044(9) 0.0048(7) 0.0159(9) 0.002(1) 0.0243(9)
S3 0.0201(8) -0.0030(8) 0.0091(7) 0.015(1) -0.0050(9) 0.0261(9)
S4 0.0177(8) 0.003(1) 0.0105(7) 0.026(1) 0.004(1) 0.028(1)
S5 0.0210(9) -0.003(1) 0.0009(8) 0.018(1) 0.003(1) 0.023(1)
S6 0.0246(8) 0.009(1) 0.0125(7) 0.020(1) 0.008(1) 0.0276(9)

loop_
_atom_site_label
_atom_site_type_symbol
_atom_site_symmetry_multiplicity
_atom_site_Wyckoff_symbol
_atom_site_fract_x
_atom_site_fract_y
_atom_site_fract_z
_atom_site_occupancy
_atom_site_attached_hydrogens
_atom_site_calc_flag
Cu1 Cu1+ 4 a 0.0957(3) 0.3355(2) 0.3869(2) 0.875(4) 0 d
Cu2 Cu1+ 4 a -0.069(3) 0.335(2) 0.149(1) 0.100(4) 0 d
In1 In3+ 4 a 0. 0.00192(7) 0.25 1. 0 d
P1 P4+ 4 a 0.5686(3) 0.1690(3) 0.3491(2) 1. 0 d
P2 P4+ 4 a 0.4505(4) 0.1674(3) 0.1788(2) 1. 0 d
S1 S2- 4 a 0.2808(4) 0.1512(2) 0.3950(2) 1. 0 d
S2 S2- 4 a 0.2332(4) 0.1645(3) 0.8930(2) 1. 0 d
S3 S2- 4 a 0.7845(4) 0.0177(2) 0.3950(2) 1. 0 d
S4 S2- 4 a 0.7400(4) 0.1727(3) 0.1336(2) 1. 0 d
S5 S2- 4 a 0.7555(4) 0.1747(3) 0.6404(2) 1. 0 d
S6 S2- 4 a 0.2722(4) -0.0057(3) 0.6379(2) 1. 0 d

loop_
_atom_type_symbol
_atom_type_oxidation_number
Cu1+ 1.026
In3+ 3.000
P4+ 4.000
S2- -2.000
